data_7031605
loop_
_publ_author_name
'Shi, Zhi-Qiang'
'Guo, Zi-Jian'
'Zheng, He-Gen'

_publ_section_title
;
 Syntheses, crystal structures, and optical properties of five metal
 complexes constructed from a V-shaped thiophene-containing ligand and
 different dicarboxylate ligands.
;
_journal_issue 35
_journal_name_full 'Dalton transactions (Cambridge, England : 2003)'
_journal_page_first 13250
_journal_page_last 13258
_journal_paper_doi 10.1039/c4dt01400f
_journal_volume 43
_journal_year 2014
_chemical_formula_moiety 'C32 H20 N4 O6 S2 Zn'
_chemical_formula_sum 'C32 H20 N4 O6 S2 Zn'
_chemical_formula_weight 686.01
_chemical_name_systematic
; 
 ? 
;
_space_group_IT_number 15
_symmetry_cell_setting monoclinic
_symmetry_space_group_name_Hall '-C 2yc'
_symmetry_space_group_name_H-M 'C 1 2/c 1'
_atom_sites_solution_hydrogens geom
_atom_sites_solution_primary direct
_atom_sites_solution_secondary difmap
_audit_creation_method SHELXL-97
_cell_angle_alpha 90.00
_cell_angle_beta 119.116(5)
_cell_angle_gamma 90.00
_cell_formula_units_Z 8
_cell_length_a 25.388(5)
_cell_length_b 10.4704(19)
_cell_length_c 25.786(5)
_cell_measurement_reflns_used 9976
_cell_measurement_temperature 296(2)
_cell_measurement_theta_max 28.26
_cell_measurement_theta_min 2.50
_cell_volume 5988(2)
_computing_cell_refinement 'Bruker SAINT'
_computing_data_collection 'Bruker APEX2'
_computing_data_reduction 'Bruker SAINT'
_computing_molecular_graphics 'Bruker SHELXTL'
_computing_publication_material 'Bruker SHELXTL'
_computing_structure_refinement 'SHELXL-97 (Sheldrick, 1997)'
_computing_structure_solution 'SHELXS-97 (Sheldrick, 1990)'
_diffrn_ambient_temperature 296(2)
_diffrn_measured_fraction_theta_full 0.999
_diffrn_measured_fraction_theta_max 0.999
_diffrn_measurement_device_type 'Bruker APEX-II CCD'
_diffrn_measurement_method '\f and \w scans'
_diffrn_radiation_monochromator graphite
_diffrn_radiation_source 'fine-focus sealed tube'
_diffrn_radiation_type MoK\a
_diffrn_radiation_wavelength 0.71073
_diffrn_reflns_av_R_equivalents 0.0824
_diffrn_reflns_av_sigmaI/netI 0.0679
_diffrn_reflns_limit_h_max 30
_diffrn_reflns_limit_h_min -26
_diffrn_reflns_limit_k_max 12
_diffrn_reflns_limit_k_min -12
_diffrn_reflns_limit_l_max 30
_diffrn_reflns_limit_l_min -30
_diffrn_reflns_number 20793
_diffrn_reflns_theta_full 25.05
_diffrn_reflns_theta_max 25.05
_diffrn_reflns_theta_min 1.81
_diffrn_standards_number 0
_exptl_absorpt_coefficient_mu 1.012
_exptl_absorpt_correction_T_max 0.8630
_exptl_absorpt_correction_T_min 0.7647
_exptl_absorpt_correction_type multi-scan
_exptl_absorpt_process_details sadabs
_exptl_crystal_colour colorless
_exptl_crystal_density_diffrn 1.522
_exptl_crystal_density_method 'not measured'
_exptl_crystal_description block
_exptl_crystal_F_000 2800
_exptl_crystal_size_max 0.28
_exptl_crystal_size_mid 0.22
_exptl_crystal_size_min 0.15
_refine_diff_density_max 1.027
_refine_diff_density_min -0.716
_refine_diff_density_rms 0.106
_refine_ls_extinction_method none
_refine_ls_goodness_of_fit_ref 1.072
_refine_ls_hydrogen_treatment constr
_refine_ls_matrix_type full
_refine_ls_number_parameters 406
_refine_ls_number_reflns 5312
_refine_ls_number_restraints 0
_refine_ls_restrained_S_all 1.072
_refine_ls_R_factor_all 0.0595
_refine_ls_R_factor_gt 0.0515
_refine_ls_shift/su_max 0.001
_refine_ls_shift/su_mean 0.000
_refine_ls_structure_factor_coef Fsqd
_refine_ls_weighting_details 'calc w=1/[\s^2^(Fo^2^)+(0.1080P)^2^+0.0510P] where P=(Fo^2^+2Fc^2^)/3'
_refine_ls_weighting_scheme calc
_refine_ls_wR_factor_gt 0.1477
_refine_ls_wR_factor_ref 0.1545
_reflns_number_gt 4561
_reflns_number_total 5312
_reflns_threshold_expression >2sigma(I)
_cod_data_source_file c4dt01400f2.cif
_cod_data_source_block 3
_cod_depositor_comments
;
The following automatic conversions were performed:

'_symmetry_cell_setting' value 'Monoclinic' changed to 'monoclinic'
according to
/usr/data/users/saulius/crontab/automatic-downloads/rss-feeds/RSC/lib/dictionaries/cif_core.dic
dictionary named 'cif_core.dic' version 2.4.2 from 2011-04-26.

Automatic conversion script
Id: cif_fix_values 2281 2013-09-26 08:29:07Z andrius 

 Adding full bibliography for 7031601--7031605.cif.
;
_cod_original_sg_symbol_H-M 'C 2/c'
_cod_database_code 7031605

loop_
_symmetry_equiv_pos_as_xyz
'x, y, z'
'-x, y, -z+1/2'
'x+1/2, y+1/2, z'
'-x+1/2, y+1/2, -z+1/2'
'-x, -y, -z'
'x, -y, z-1/2'
'-x+1/2, -y+1/2, -z'
'x+1/2, -y+1/2, z-1/2'

loop_
_atom_site_label
_atom_site_type_symbol
_atom_site_fract_x
_atom_site_fract_y
_atom_site_fract_z
_atom_site_U_iso_or_equiv
_atom_site_adp_type
_atom_site_occupancy
_atom_site_symmetry_multiplicity
_atom_site_calc_flag
_atom_site_refinement_flags
C1 C 0.48697(15) 0.3281(3) 0.54438(14) 0.0451(8) Uani 1 1 d .
C2 C 0.52703(13) 0.2937(3) 0.60835(13) 0.0370(7) Uani 1 1 d .
C3 C 0.52205(14) 0.3583(3) 0.65312(13) 0.0397(7) Uani 1 1 d .
H3 H 0.4946 0.4248 0.6434 0.048 Uiso 1 1 calc R
C4 C 0.55803(14) 0.3235(3) 0.71228(13) 0.0411(7) Uani 1 1 d .
H4 H 0.5545 0.3658 0.7422 0.049 Uiso 1 1 calc R
C5 C 0.59896(14) 0.2255(3) 0.72596(14) 0.0370(7) Uani 1 1 d .
C6 C 0.60381(14) 0.1597(3) 0.68210(14) 0.0422(7) Uani 1 1 d .
H6 H 0.6309 0.0923 0.6919 0.051 Uiso 1 1 calc R
C7 C 0.56806(15) 0.1948(3) 0.62350(15) 0.0437(7) Uani 1 1 d .
H7 H 0.5716 0.1514 0.5939 0.052 Uiso 1 1 calc R
C8 C 0.60614(12) 0.0781(3) 0.81992(12) 0.0361(6) Uani 1 1 d .
C9 C 0.58252(16) 0.1182(3) 0.85472(15) 0.0497(8) Uani 1 1 d .
H9 H 0.5887 0.2013 0.8693 0.060 Uiso 1 1 calc R
C10 C 0.54870(16) 0.0313(4) 0.86803(16) 0.0563(10) Uani 1 1 d .
H10 H 0.5327 0.0565 0.8921 0.068 Uiso 1 1 calc R
C11 C 0.53897(13) -0.0918(3) 0.84555(14) 0.0449(8) Uani 1 1 d .
C12 C 0.56354(13) -0.1301(3) 0.81100(13) 0.0437(7) Uani 1 1 d .
H12 H 0.5573 -0.2131 0.7963 0.052 Uiso 1 1 calc R
C13 C 0.59703(14) -0.0471(3) 0.79810(14) 0.0431(7) Uani 1 1 d .
H13 H 0.6138 -0.0736 0.7749 0.052 Uiso 1 1 calc R
C14 C 0.50046(15) -0.1879(4) 0.85870(15) 0.0508(8) Uani 1 1 d .
C15 C 0.36615(14) 0.4349(4) 0.31952(13) 0.0469(8) Uani 1 1 d .
H15 H 0.3764 0.3959 0.2933 0.056 Uiso 1 1 calc R
C16 C 0.32263(15) 0.5211(4) 0.30462(13) 0.0487(8) Uani 1 1 d .
H16 H 0.2977 0.5535 0.2668 0.058 Uiso 1 1 calc R
C17 C 0.36533(13) 0.4857(3) 0.39948(13) 0.0373(6) Uani 1 1 d .
H17 H 0.3746 0.4904 0.4391 0.045 Uiso 1 1 calc R
C18 C 0.28105(12) 0.6396(3) 0.36122(12) 0.0344(6) Uani 1 1 d .
C19 C 0.26460(15) 0.7527(3) 0.32744(14) 0.0418(8) Uani 1 1 d .
H19 H 0.2793 0.7691 0.3013 0.050 Uiso 1 1 calc R
C20 C 0.22682(14) 0.8388(3) 0.33307(13) 0.0429(7) Uani 1 1 d .
H20 H 0.2164 0.9146 0.3116 0.051 Uiso 1 1 calc R
C21 C 0.20457(12) 0.8106(3) 0.37126(13) 0.0372(7) Uani 1 1 d .
C22 C 0.22049(12) 0.6970(3) 0.40479(12) 0.0318(6) Uani 1 1 d .
C23 C 0.25870(11) 0.6115(3) 0.39891(11) 0.0314(6) Uani 1 1 d .
H23 H 0.2692 0.5355 0.4203 0.038 Uiso 1 1 calc R
C24 C 0.19123(11) 0.6887(3) 0.44063(12) 0.0307(6) Uani 1 1 d .
C25 C 0.15539(12) 0.7956(3) 0.43447(12) 0.0334(6) Uani 1 1 d .
C26 C 0.12232(12) 0.8053(3) 0.46402(13) 0.0359(6) Uani 1 1 d .
H26 H 0.0993 0.8776 0.4600 0.043 Uiso 1 1 calc R
C27 C 0.12443(12) 0.7048(3) 0.49963(12) 0.0348(6) Uani 1 1 d .
H27 H 0.1028 0.7093 0.5202 0.042 Uiso 1 1 calc R
C28 C 0.15852(12) 0.5974(3) 0.50496(12) 0.0321(6) Uani 1 1 d .
C29 C 0.19261(11) 0.5869(3) 0.47648(12) 0.0308(6) Uani 1 1 d .
H29 H 0.2157 0.5145 0.4810 0.037 Uiso 1 1 calc R
C30 C 0.20310(13) 0.4135(3) 0.57668(14) 0.0419(7) Uani 1 1 d .
H30 H 0.2432 0.4193 0.5855 0.050 Uiso 1 1 calc R
C31 C 0.17976(14) 0.3274(3) 0.59834(14) 0.0432(7) Uani 1 1 d .
H31 H 0.2013 0.2630 0.6252 0.052 Uiso 1 1 calc R
C32 C 0.10647(13) 0.4488(3) 0.53905(13) 0.0381(7) Uani 1 1 d .
H32 H 0.0684 0.4849 0.5170 0.046 Uiso 1 1 calc R
N1 N 0.39351(11) 0.4122(2) 0.37943(11) 0.0384(6) Uani 1 1 d .
N2 N 0.32146(11) 0.5531(2) 0.35542(10) 0.0362(5) Uani 1 1 d .
N3 N 0.11847(11) 0.3495(2) 0.57428(11) 0.0403(6) Uani 1 1 d .
N4 N 0.15666(10) 0.4916(2) 0.53905(11) 0.0347(5) Uani 1 1 d .
O1 O 0.44140(14) 0.3927(3) 0.52992(11) 0.0735(8) Uani 1 1 d .
O2 O 0.50270(11) 0.2814(3) 0.50837(10) 0.0504(6) Uani 1 1 d .
O3 O 0.48647(12) -0.1472(3) 0.89631(12) 0.0651(7) Uani 1 1 d .
O4 O 0.48666(16) -0.2888(3) 0.83308(16) 0.0794(9) Uani 1 1 d .
O5 O 0.65936(12) 0.2987(3) 0.83627(11) 0.0622(7) Uani 1 1 d .
O6 O 0.69824(10) 0.1187(3) 0.80286(12) 0.0602(7) Uani 1 1 d .
S1 S 0.15605(3) 0.90700(8) 0.38467(3) 0.0417(2) Uani 1 1 d .
S2 S 0.64791(3) 0.18502(8) 0.80093(3) 0.0426(2) Uani 1 1 d .
Zn1 Zn 0.445506(14) 0.26430(3) 0.423611(14) 0.03509(17) Uani 1 1 d .

loop_
_atom_site_aniso_label
_atom_site_aniso_U_11
_atom_site_aniso_U_22
_atom_site_aniso_U_33
_atom_site_aniso_U_23
_atom_site_aniso_U_13
_atom_site_aniso_U_12
C1 0.0498(18) 0.0536(19) 0.0335(16) 0.0035(14) 0.0216(14) 0.0016(16)
C2 0.0374(15) 0.0438(16) 0.0343(16) 0.0023(13) 0.0210(13) -0.0034(13)
C3 0.0449(16) 0.0430(17) 0.0322(15) 0.0031(13) 0.0195(13) 0.0072(14)
C4 0.0461(17) 0.0472(18) 0.0315(15) 0.0004(13) 0.0200(13) 0.0020(14)
C5 0.0330(15) 0.0437(17) 0.0339(16) 0.0091(12) 0.0158(13) -0.0015(13)
C6 0.0417(16) 0.0442(17) 0.0471(18) 0.0093(13) 0.0266(14) 0.0089(14)
C7 0.0496(18) 0.0501(18) 0.0443(18) -0.0004(14) 0.0331(16) 0.0029(15)
C8 0.0281(14) 0.0484(17) 0.0292(14) 0.0081(12) 0.0120(12) 0.0025(12)
C9 0.0548(19) 0.0489(19) 0.0507(19) 0.0082(15) 0.0297(17) 0.0109(16)
C10 0.0479(19) 0.083(3) 0.050(2) 0.0168(19) 0.0332(17) 0.0221(19)
C11 0.0296(15) 0.058(2) 0.0392(17) 0.0175(14) 0.0107(13) 0.0060(14)
C12 0.0367(15) 0.0543(19) 0.0349(16) 0.0069(14) 0.0134(13) -0.0021(15)
C13 0.0404(16) 0.0513(19) 0.0353(16) 0.0035(13) 0.0166(13) -0.0035(14)
C14 0.0412(18) 0.066(2) 0.0413(18) 0.0096(17) 0.0173(15) 0.0131(17)
C15 0.0483(18) 0.072(2) 0.0262(15) -0.0024(14) 0.0229(14) 0.0007(16)
C16 0.0493(18) 0.075(2) 0.0234(14) 0.0008(14) 0.0185(13) 0.0095(17)
C17 0.0424(15) 0.0436(16) 0.0276(14) 0.0005(12) 0.0185(12) -0.0035(13)
C18 0.0308(14) 0.0430(16) 0.0280(14) -0.0042(12) 0.0132(11) -0.0056(12)
C19 0.0458(18) 0.056(2) 0.0274(16) 0.0087(12) 0.0210(14) -0.0033(14)
C20 0.0418(16) 0.0495(18) 0.0323(15) 0.0103(13) 0.0142(13) -0.0005(14)
C21 0.0290(14) 0.0449(17) 0.0314(15) 0.0057(12) 0.0099(12) -0.0041(13)
C22 0.0264(13) 0.0406(15) 0.0235(13) -0.0006(11) 0.0083(11) -0.0048(12)
C23 0.0283(13) 0.0395(15) 0.0240(13) 0.0013(11) 0.0109(11) -0.0057(12)
C24 0.0220(12) 0.0383(15) 0.0275(13) -0.0022(11) 0.0087(11) -0.0040(11)
C25 0.0255(13) 0.0370(15) 0.0306(14) -0.0008(11) 0.0080(11) -0.0045(12)
C26 0.0270(13) 0.0403(16) 0.0370(15) -0.0040(12) 0.0128(12) 0.0022(12)
C27 0.0273(13) 0.0462(16) 0.0312(15) -0.0056(12) 0.0145(12) -0.0039(12)
C28 0.0288(13) 0.0401(15) 0.0293(14) -0.0018(11) 0.0156(11) -0.0049(12)
C29 0.0258(13) 0.0382(15) 0.0297(14) 0.0009(11) 0.0145(11) -0.0005(11)
C30 0.0286(14) 0.0492(18) 0.0505(18) 0.0025(14) 0.0211(14) 0.0001(13)
C31 0.0375(15) 0.0472(18) 0.0450(17) 0.0064(14) 0.0203(14) 0.0028(14)
C32 0.0321(14) 0.0455(17) 0.0413(16) 0.0032(13) 0.0216(13) -0.0008(13)
N1 0.0402(13) 0.0462(14) 0.0347(13) 0.0018(11) 0.0229(11) -0.0025(11)
N2 0.0338(12) 0.0484(15) 0.0280(12) -0.0011(10) 0.0162(10) -0.0049(11)
N3 0.0348(13) 0.0503(15) 0.0447(14) 0.0040(12) 0.0264(12) -0.0020(11)
N4 0.0297(11) 0.0417(13) 0.0380(13) -0.0003(10) 0.0208(10) -0.0014(10)
O1 0.0833(19) 0.098(2) 0.0365(13) 0.0134(13) 0.0266(13) 0.0443(18)
O2 0.0458(13) 0.0783(16) 0.0325(12) -0.0031(11) 0.0232(11) 0.0008(12)
O3 0.0562(14) 0.092(2) 0.0650(16) 0.0260(15) 0.0433(14) 0.0128(14)
O4 0.090(2) 0.087(2) 0.088(2) -0.0082(19) 0.064(2) -0.0266(19)
O5 0.0635(16) 0.0560(14) 0.0445(14) -0.0040(11) 0.0087(12) -0.0169(13)
O6 0.0319(11) 0.0786(17) 0.0678(16) 0.0283(14) 0.0226(11) 0.0087(11)
S1 0.0371(4) 0.0425(5) 0.0421(4) 0.0105(3) 0.0167(3) 0.0053(3)
S2 0.0302(4) 0.0527(5) 0.0383(4) 0.0106(3) 0.0115(3) -0.0032(3)
Zn1 0.0346(2) 0.0467(3) 0.0311(2) 0.00094(13) 0.02152(18) -0.00134(14)

loop_
_atom_type_symbol
_atom_type_description
_atom_type_scat_dispersion_real
_atom_type_scat_dispersion_imag
_atom_type_scat_source
C C 0.0033 0.0016 'International Tables Vol C Tables 4.2.6.8 and 6.1.1.4'
H H 0.0000 0.0000 'International Tables Vol C Tables 4.2.6.8 and 6.1.1.4'
N N 0.0061 0.0033 'International Tables Vol C Tables 4.2.6.8 and 6.1.1.4'
O O 0.0106 0.0060 'International Tables Vol C Tables 4.2.6.8 and 6.1.1.4'
S S 0.1246 0.1234 'International Tables Vol C Tables 4.2.6.8 and 6.1.1.4'
Zn Zn 0.2839 1.4301 'International Tables Vol C Tables 4.2.6.8 and 6.1.1.4'

loop_
_geom_angle_atom_site_label_1
_geom_angle_atom_site_label_2
_geom_angle_atom_site_label_3
_geom_angle
_geom_angle_site_symmetry_1
_geom_angle_site_symmetry_3
O1 C1 O2 124.9(3) . .
O1 C1 C2 119.9(3) . .
O2 C1 C2 115.1(3) . .
C7 C2 C3 119.2(3) . .
C7 C2 C1 120.3(3) . .
C3 C2 C1 120.5(3) . .
C4 C3 C2 120.3(3) . .
C4 C3 H3 119.9 . .
C2 C3 H3 119.9 . .
C5 C4 C3 119.1(3) . .
C5 C4 H4 120.5 . .
C3 C4 H4 120.5 . .
C4 C5 C6 121.3(3) . .
C4 C5 S2 120.0(2) . .
C6 C5 S2 118.7(2) . .
C5 C6 C7 119.4(3) . .
C5 C6 H6 120.3 . .
C7 C6 H6 120.3 . .
C6 C7 C2 120.8(3) . .
C6 C7 H7 119.6 . .
C2 C7 H7 119.6 . .
C9 C8 C13 120.8(3) . .
C9 C8 S2 120.1(3) . .
C13 C8 S2 119.1(2) . .
C8 C9 C10 118.5(3) . .
C8 C9 H9 120.7 . .
C10 C9 H9 120.7 . .
C11 C10 C9 120.5(3) . .
C11 C10 H10 119.8 . .
C9 C10 H10 119.8 . .
C12 C11 C10 119.9(3) . .
C12 C11 C14 119.1(3) . .
C10 C11 C14 121.0(3) . .
C13 C12 C11 120.4(3) . .
C13 C12 H12 119.8 . .
C11 C12 H12 119.8 . .
C12 C13 C8 119.9(3) . .
C12 C13 H13 120.0 . .
C8 C13 H13 120.0 . .
O4 C14 O3 127.2(4) . .
O4 C14 C11 119.7(3) . .
O3 C14 C11 113.1(3) . .
C16 C15 N1 109.7(3) . .
C16 C15 H15 125.2 . .
N1 C15 H15 125.2 . .
C15 C16 N2 107.0(3) . .
C15 C16 H16 126.5 . .
N2 C16 H16 126.5 . .
N1 C17 N2 111.2(2) . .
N1 C17 H17 124.4 . .
N2 C17 H17 124.4 . .
C23 C18 C19 121.2(3) . .
C23 C18 N2 120.1(3) . .
C19 C18 N2 118.7(2) . .
C20 C19 C18 119.9(3) . .
C20 C19 H19 120.1 . .
C18 C19 H19 120.1 . .
C19 C20 C21 118.9(3) . .
C19 C20 H20 120.6 . .
C21 C20 H20 120.6 . .
C20 C21 C22 121.4(3) . .
C20 C21 S1 126.0(2) . .
C22 C21 S1 112.6(2) . .
C23 C22 C21 119.1(3) . .
C23 C22 C24 129.7(3) . .
C21 C22 C24 111.2(3) . .
C18 C23 C22 119.5(3) . .
C18 C23 H23 120.3 . .
C22 C23 H23 120.3 . .
C29 C24 C25 119.3(3) . .
C29 C24 C22 127.9(3) . .
C25 C24 C22 112.8(3) . .
C26 C25 C24 122.0(3) . .
C26 C25 S1 125.6(2) . .
C24 C25 S1 112.3(2) . .
C27 C26 C25 118.2(3) . .
C27 C26 H26 120.9 . .
C25 C26 H26 120.9 . .
C26 C27 C28 120.3(3) . .
C26 C27 H27 119.8 . .
C28 C27 H27 119.8 . .
C27 C28 C29 122.2(3) . .
C27 C28 N4 119.0(2) . .
C29 C28 N4 118.7(2) . .
C28 C29 C24 118.0(3) . .
C28 C29 H29 121.0 . .
C24 C29 H29 121.0 . .
C31 C30 N4 107.0(3) . .
C31 C30 H30 126.5 . .
N4 C30 H30 126.5 . .
C30 C31 N3 109.2(3) . .
C30 C31 H31 125.4 . .
N3 C31 H31 125.4 . .
N3 C32 N4 111.1(3) . .
N3 C32 H32 124.4 . .
N4 C32 H32 124.4 . .
C17 N1 C15 105.5(3) . .
C17 N1 Zn1 124.43(19) . .
C15 N1 Zn1 127.6(2) . .
C17 N2 C16 106.7(3) . .
C17 N2 C18 126.0(2) . .
C16 N2 C18 127.4(3) . .
C32 N3 C31 105.9(2) . .
C32 N3 Zn1 124.2(2) . 7_556
C31 N3 Zn1 128.8(2) . 7_556
C32 N4 C30 106.7(2) . .
C32 N4 C28 124.8(2) . .
C30 N4 C28 128.5(2) . .
C1 O2 Zn1 121.6(2) . .
C14 O3 Zn1 117.8(3) . 6_556
C25 S1 C21 91.13(14) . .
O6 S2 O5 118.44(17) . .
O6 S2 C8 109.19(15) . .
O5 S2 C8 108.16(16) . .
O6 S2 C5 107.15(16) . .
O5 S2 C5 108.15(15) . .
C8 S2 C5 104.93(14) . .
O3 Zn1 O2 102.99(11) 6 .
O3 Zn1 N1 127.16(11) 6 .
O2 Zn1 N1 119.50(11) . .
O3 Zn1 N3 102.37(11) 6 7_556
O2 Zn1 N3 101.05(10) . 7_556
N1 Zn1 N3 98.91(10) . 7_556

loop_
_geom_bond_atom_site_label_1
_geom_bond_atom_site_label_2
_geom_bond_distance
_geom_bond_site_symmetry_2
C1 O1 1.231(4) .
C1 O2 1.274(4) .
C1 C2 1.501(4) .
C2 C7 1.383(5) .
C2 C3 1.396(4) .
C3 C4 1.392(4) .
C3 H3 0.9300 .
C4 C5 1.378(5) .
C4 H4 0.9300 .
C5 C6 1.380(5) .
C5 S2 1.767(3) .
C6 C7 1.381(5) .
C6 H6 0.9300 .
C7 H7 0.9300 .
C8 C9 1.366(4) .
C8 C13 1.401(4) .
C8 S2 1.767(3) .
C9 C10 1.404(5) .
C9 H9 0.9300 .
C10 C11 1.384(5) .
C10 H10 0.9300 .
C11 C12 1.373(5) .
C11 C14 1.551(5) .
C12 C13 1.365(4) .
C12 H12 0.9300 .
C13 H13 0.9300 .
C14 O4 1.204(5) .
C14 O3 1.258(4) .
C15 C16 1.331(5) .
C15 N1 1.372(4) .
C15 H15 0.9300 .
C16 N2 1.366(4) .
C16 H16 0.9300 .
C17 N1 1.316(4) .
C17 N2 1.341(4) .
C17 H17 0.9300 .
C18 C23 1.375(4) .
C18 C19 1.407(4) .
C18 N2 1.430(4) .
C19 C20 1.375(5) .
C19 H19 0.9300 .
C20 C21 1.385(4) .
C20 H20 0.9300 .
C21 C22 1.409(4) .
C21 S1 1.752(3) .
C22 C23 1.381(4) .
C22 C24 1.443(4) .
C23 H23 0.9300 .
C24 C29 1.400(4) .
C24 C25 1.402(4) .
C25 C26 1.385(4) .
C25 S1 1.741(3) .
C26 C27 1.380(4) .
C26 H26 0.9300 .
C27 C28 1.385(4) .
C27 H27 0.9300 .
C28 C29 1.385(4) .
C28 N4 1.429(4) .
C29 H29 0.9300 .
C30 C31 1.341(4) .
C30 N4 1.374(4) .
C30 H30 0.9300 .
C31 N3 1.386(4) .
C31 H31 0.9300 .
C32 N3 1.315(4) .
C32 N4 1.351(4) .
C32 H32 0.9300 .
N1 Zn1 1.994(3) .
N3 Zn1 2.037(2) 7_556
O2 Zn1 1.957(2) .
O3 Zn1 1.948(2) 6_556
O5 S2 1.441(3) .
O6 S2 1.433(3) .
Zn1 O3 1.948(2) 6
Zn1 N3 2.037(2) 7_556

loop_
_geom_torsion_atom_site_label_1
_geom_torsion_atom_site_label_2
_geom_torsion_atom_site_label_3
_geom_torsion_atom_site_label_4
_geom_torsion
_geom_torsion_site_symmetry_4
O1 C1 C2 C7 162.3(3) .
O2 C1 C2 C7 -14.9(4) .
O1 C1 C2 C3 -15.7(5) .
O2 C1 C2 C3 167.1(3) .
C7 C2 C3 C4 0.1(5) .
C1 C2 C3 C4 178.0(3) .
C2 C3 C4 C5 0.7(5) .
C3 C4 C5 C6 -1.6(5) .
C3 C4 C5 S2 176.7(2) .
C4 C5 C6 C7 1.7(5) .
S2 C5 C6 C7 -176.6(2) .
C5 C6 C7 C2 -0.9(5) .
C3 C2 C7 C6 0.1(5) .
C1 C2 C7 C6 -177.9(3) .
C13 C8 C9 C10 -0.2(5) .
S2 C8 C9 C10 178.9(2) .
C8 C9 C10 C11 -0.9(5) .
C9 C10 C11 C12 1.4(5) .
C9 C10 C11 C14 -178.6(3) .
C10 C11 C12 C13 -0.7(5) .
C14 C11 C12 C13 179.2(3) .
C11 C12 C13 C8 -0.3(4) .
C9 C8 C13 C12 0.8(4) .
S2 C8 C13 C12 -178.3(2) .
C12 C11 C14 O4 -8.8(5) .
C10 C11 C14 O4 171.2(4) .
C12 C11 C14 O3 172.0(3) .
C10 C11 C14 O3 -8.0(4) .
N1 C15 C16 N2 -0.8(4) .
C23 C18 C19 C20 1.8(4) .
N2 C18 C19 C20 -178.7(3) .
C18 C19 C20 C21 -1.4(5) .
C19 C20 C21 C22 0.8(4) .
C19 C20 C21 S1 -180.0(2) .
C20 C21 C22 C23 -0.6(4) .
S1 C21 C22 C23 -179.9(2) .
C20 C21 C22 C24 -179.4(3) .
S1 C21 C22 C24 1.3(3) .
C19 C18 C23 C22 -1.5(4) .
N2 C18 C23 C22 178.9(2) .
C21 C22 C23 C18 0.9(4) .
C24 C22 C23 C18 179.4(3) .
C23 C22 C24 C29 -3.3(4) .
C21 C22 C24 C29 175.3(3) .
C23 C22 C24 C25 -179.8(3) .
C21 C22 C24 C25 -1.2(3) .
C29 C24 C25 C26 1.7(4) .
C22 C24 C25 C26 178.5(2) .
C29 C24 C25 S1 -176.3(2) .
C22 C24 C25 S1 0.6(3) .
C24 C25 C26 C27 -1.1(4) .
S1 C25 C26 C27 176.5(2) .
C25 C26 C27 C28 -0.4(4) .
C26 C27 C28 C29 1.5(4) .
C26 C27 C28 N4 -176.0(2) .
C27 C28 C29 C24 -0.9(4) .
N4 C28 C29 C24 176.5(2) .
C25 C24 C29 C28 -0.6(4) .
C22 C24 C29 C28 -176.9(2) .
N4 C30 C31 N3 0.5(4) .
N2 C17 N1 C15 0.3(3) .
N2 C17 N1 Zn1 -162.79(19) .
C16 C15 N1 C17 0.3(4) .
C16 C15 N1 Zn1 162.7(2) .
N1 C17 N2 C16 -0.8(3) .
N1 C17 N2 C18 178.3(2) .
C15 C16 N2 C17 0.9(4) .
C15 C16 N2 C18 -178.1(3) .
C23 C18 N2 C17 -38.5(4) .
C19 C18 N2 C17 142.0(3) .
C23 C18 N2 C16 140.4(3) .
C19 C18 N2 C16 -39.2(4) .
N4 C32 N3 C31 0.1(3) .
N4 C32 N3 Zn1 -168.46(19) 7_556
C30 C31 N3 C32 -0.4(4) .
C30 C31 N3 Zn1 167.5(2) 7_556
N3 C32 N4 C30 0.2(3) .
N3 C32 N4 C28 179.4(2) .
C31 C30 N4 C32 -0.4(3) .
C31 C30 N4 C28 -179.6(3) .
C27 C28 N4 C32 39.9(4) .
C29 C28 N4 C32 -137.6(3) .
C27 C28 N4 C30 -141.0(3) .
C29 C28 N4 C30 41.4(4) .
O1 C1 O2 Zn1 -17.9(5) .
C2 C1 O2 Zn1 159.2(2) .
O4 C14 O3 Zn1 7.3(5) 6_556
C11 C14 O3 Zn1 -173.60(19) 6_556
C26 C25 S1 C21 -177.7(3) .
C24 C25 S1 C21 0.1(2) .
C20 C21 S1 C25 179.9(3) .
C22 C21 S1 C25 -0.9(2) .
C9 C8 S2 O6 140.5(3) .
C13 C8 S2 O6 -40.4(3) .
C9 C8 S2 O5 10.3(3) .
C13 C8 S2 O5 -170.6(2) .
C9 C8 S2 C5 -105.0(3) .
C13 C8 S2 C5 74.2(3) .
C4 C5 S2 O6 -158.5(3) .
C6 C5 S2 O6 19.8(3) .
C4 C5 S2 O5 -29.8(3) .
C6 C5 S2 O5 148.5(3) .
C4 C5 S2 C8 85.5(3) .
C6 C5 S2 C8 -96.2(3) .
C1 O2 Zn1 O3 -164.5(3) 6
C1 O2 Zn1 N1 48.1(3) .
C1 O2 Zn1 N3 -58.8(3) 7_556
C17 N1 Zn1 O3 177.7(2) 6
C15 N1 Zn1 O3 18.4(3) 6
C17 N1 Zn1 O2 -43.5(3) .
C15 N1 Zn1 O2 157.2(2) .
C17 N1 Zn1 N3 64.7(3) 7_556
C15 N1 Zn1 N3 -94.7(3) 7_556

loop_
_platon_squeeze_void_nr
_platon_squeeze_void_average_x
_platon_squeeze_void_average_y
_platon_squeeze_void_average_z
_platon_squeeze_void_volume
_platon_squeeze_void_count_electrons
_platon_squeeze_void_content
1 0.000 0.062 0.750 10 7 ' '
2 0.250 0.250 0.500 71 17 ' '
3 0.750 0.250 0.000 71 17 ' '
4 0.326 0.132 0.283 13 1 ' '
5 0.674 0.132 0.217 13 1 ' '
6 0.174 0.368 0.717 13 1 ' '
7 0.826 0.368 0.783 13 1 ' '
8 0.500 0.437 0.250 10 7 ' '
9 0.500 0.562 0.750 10 7 ' '
10 0.250 0.750 0.000 71 17 ' '
11 0.750 0.750 0.500 71 17 ' '
12 0.174 0.632 0.217 13 1 ' '
13 0.826 0.632 0.283 13 1 ' '
14 0.326 0.868 0.783 13 1 ' '
15 0.674 0.868 0.717 13 1 ' '
16 0.000 0.937 0.250 10 7 ' '
